data_4086618
loop_
_publ_author_name
'Hamdaoui, Mustapha'
'Ney, Marjolaine'
'Sarda, Vivien'
'Karmazin, Lydia'
'Bailly, Corinne'
'Sieffert, Nicolas'
'Dohm, Sebastian'
'Hansen, Andreas'
'Grimme, Stefan'
'Djukic, Jean-Pierre'

_publ_section_title
;
 Evidence of a Donor--Acceptor (Ir--H)\\rightarrow SiR3Interaction in a
 Trapped Ir(III) Silane Catalytic Intermediate
;
_journal_issue 13
_journal_name_full Organometallics
_journal_page_first 2207
_journal_paper_doi 10.1021/acs.organomet.6b00248
_journal_volume 35
_journal_year 2016
_chemical_formula_moiety 'C23 H26 Ir N2, B F4, C H2 Cl2'
_chemical_formula_sum 'C24 H28 B Cl2 F4 Ir N2'
_chemical_formula_weight 694.39
_space_group_crystal_system monoclinic
_space_group_IT_number 14
_space_group_name_Hall '-P 2ybc'
_space_group_name_H-M_alt 'P 1 21/c 1'
_symmetry_space_group_name_Hall '-P 2ybc'
_symmetry_space_group_name_H-M 'P 1 21/c 1'
_atom_sites_solution_hydrogens geom
_atom_sites_solution_primary direct
_atom_sites_solution_secondary difmap
_audit_creation_method SHELXL-2013
_audit_update_record
;
2015-11-18 # Formatted by publCIF
;
_cell_angle_alpha 90
_cell_angle_beta 119.400(2)
_cell_angle_gamma 90
_cell_formula_units_Z 4
_cell_length_a 14.6676(5)
_cell_length_b 12.8597(4)
_cell_length_c 15.8707(4)
_cell_measurement_reflns_used 9963
_cell_measurement_temperature 173(2)
_cell_measurement_theta_max 32.00
_cell_measurement_theta_min 2.57
_cell_volume 2608.02(15)
_computing_cell_refinement 'Bruker SAINT'
_computing_data_collection 'Bruker APEX2'
_computing_data_reduction 'Bruker SAINT'
_computing_molecular_graphics 'Bruker SHELXTL'
_computing_publication_material 'Bruker SHELXTL'
_computing_structure_refinement 'SHELXL-2013 (Sheldrick, 2013)'
_computing_structure_solution 'SHELXS-2013 (Sheldrick, 2013)'
_diffrn_ambient_temperature 173(2)
_diffrn_measured_fraction_theta_full 1.000
_diffrn_measured_fraction_theta_max 0.998
_diffrn_measurement_device_type 'Bruker APEX-II CCD'
_diffrn_measurement_method '\f and \w scans'
_diffrn_radiation_type MoK\a
_diffrn_radiation_wavelength 0.71073
_diffrn_reflns_av_R_equivalents 0.0250
_diffrn_reflns_av_unetI/netI 0.0254
_diffrn_reflns_Laue_measured_fraction_full 1.000
_diffrn_reflns_Laue_measured_fraction_max 0.998
_diffrn_reflns_limit_h_max 21
_diffrn_reflns_limit_h_min -21
_diffrn_reflns_limit_k_max 17
_diffrn_reflns_limit_k_min -19
_diffrn_reflns_limit_l_max 23
_diffrn_reflns_limit_l_min -23
_diffrn_reflns_number 35077
_diffrn_reflns_point_group_measured_fraction_full 1.000
_diffrn_reflns_point_group_measured_fraction_max 0.998
_diffrn_reflns_theta_full 25.242
_diffrn_reflns_theta_max 32.022
_diffrn_reflns_theta_min 1.594
_diffrn_source 'fine focus sealed tube'
_exptl_absorpt_coefficient_mu 5.368
_exptl_absorpt_correction_T_max 0.7463
_exptl_absorpt_correction_T_min 0.6270
_exptl_absorpt_correction_type multi-scan
_exptl_absorpt_process_details sadabs
_exptl_crystal_colour yellow
_exptl_crystal_density_diffrn 1.768
_exptl_crystal_description prism
_exptl_crystal_F_000 1352
_exptl_crystal_size_max 0.300
_exptl_crystal_size_mid 0.250
_exptl_crystal_size_min 0.200
_refine_diff_density_max 1.739
_refine_diff_density_min -1.436
_refine_diff_density_rms 0.125
_refine_ls_extinction_method none
_refine_ls_goodness_of_fit_ref 1.105
_refine_ls_hydrogen_treatment constr
_refine_ls_matrix_type full
_refine_ls_number_parameters 313
_refine_ls_number_reflns 9049
_refine_ls_number_restraints 0
_refine_ls_restrained_S_all 1.105
_refine_ls_R_factor_all 0.0412
_refine_ls_R_factor_gt 0.0295
_refine_ls_shift/su_max 0.003
_refine_ls_shift/su_mean 0.000
_refine_ls_structure_factor_coef Fsqd
_refine_ls_weighting_details 'w=1/[\s^2^(Fo^2^)+(0.0174P)^2^+6.0988P] where P=(Fo^2^+2Fc^2^)/3'
_refine_ls_weighting_scheme calc
_refine_ls_wR_factor_gt 0.0580
_refine_ls_wR_factor_ref 0.0627
_reflns_Friedel_coverage 0.000
_reflns_number_gt 7606
_reflns_number_total 9049
_reflns_threshold_expression 'I > 2\s(I)'
_cod_data_source_file om6b00248_si_002.cif
_cod_data_source_block 2_BF4
_cod_original_cell_volume 2608.02(14)
_cod_database_code 4086618
_shelx_space_group_comment
;
The symmetry employed for this shelxl refinement is uniquely defined
by the following loop, which should always be used as a source of
symmetry information in preference to the above space-group names.
They are only intended as comments.
;
_shelx_estimated_absorpt_t_min 0.296
_shelx_estimated_absorpt_t_max 0.413
_shelxl_version_number 2013-4

loop_
_space_group_symop_operation_xyz
'x, y, z'
'-x, y+1/2, -z+1/2'
'-x, -y, -z'
'x, -y-1/2, z-1/2'

loop_
_atom_site_label
_atom_site_type_symbol
_atom_site_fract_x
_atom_site_fract_y
_atom_site_fract_z
_atom_site_U_iso_or_equiv
_atom_site_adp_type
_atom_site_occupancy
_atom_site_site_symmetry_order
_atom_site_calc_flag
_atom_site_refinement_flags_posn
_atom_site_refinement_flags_adp
C1 C 0.8060(2) 0.8903(2) 0.11931(19) 0.0203(5) Uani 1 1 d . .
C2 C 0.8837(2) 0.8746(3) 0.0936(2) 0.0262(6) Uani 1 1 d . .
H2 H 0.9235 0.8122 0.1125 0.031 Uiso 1 1 calc R U
C3 C 0.9034(2) 0.9487(3) 0.0409(2) 0.0317(7) Uani 1 1 d . .
H3 H 0.9566 0.9364 0.0244 0.038 Uiso 1 1 calc R U
C4 C 0.8467(3) 1.0400(3) 0.0122(2) 0.0334(7) Uani 1 1 d . .
H4 H 0.8614 1.0903 -0.0233 0.040 Uiso 1 1 calc R U
C5 C 0.7682(2) 1.0581(3) 0.0353(2) 0.0287(6) Uani 1 1 d . .
H5 H 0.7286 1.1206 0.0154 0.034 Uiso 1 1 calc R U
C6 C 0.7482(2) 0.9834(2) 0.08826(19) 0.0215(5) Uani 1 1 d . .
C7 C 0.6634(2) 0.9927(2) 0.11185(19) 0.0211(5) Uani 1 1 d . .
C8 C 0.5944(2) 1.0763(2) 0.0890(2) 0.0276(6) Uani 1 1 d . .
H8 H 0.6010 1.1355 0.0566 0.033 Uiso 1 1 calc R U
C9 C 0.5164(3) 1.0723(3) 0.1137(2) 0.0315(7) Uani 1 1 d . .
H9 H 0.4705 1.1296 0.1002 0.038 Uiso 1 1 calc R U
C10 C 0.5056(3) 0.9847(3) 0.1581(2) 0.0319(7) Uani 1 1 d . .
H10 H 0.4511 0.9801 0.1739 0.038 Uiso 1 1 calc R U
C11 C 0.5753(2) 0.9037(3) 0.1791(2) 0.0280(6) Uani 1 1 d . .
H11 H 0.5673 0.8428 0.2088 0.034 Uiso 1 1 calc R U
C12 C 0.8951(3) 0.6840(3) 0.2753(2) 0.0303(7) Uani 1 1 d . .
C13 C 0.8065(3) 0.6427(3) 0.2816(2) 0.0325(7) Uani 1 1 d . .
C14 C 0.7760(3) 0.7165(3) 0.3293(2) 0.0291(6) Uani 1 1 d . .
C15 C 0.8449(2) 0.8047(3) 0.3528(2) 0.0287(7) Uani 1 1 d . .
C16 C 0.9216(2) 0.7834(3) 0.3235(2) 0.0278(6) Uani 1 1 d . .
C17 C 0.9575(3) 0.6254(4) 0.2388(3) 0.0476(11) Uani 1 1 d . .
H17A H 0.9974 0.6746 0.2225 0.071 Uiso 1 1 calc R U
H17B H 0.9099 0.5857 0.1810 0.071 Uiso 1 1 calc R U
H17C H 1.0057 0.5776 0.2891 0.071 Uiso 1 1 calc R U
C18 C 0.7569(4) 0.5398(3) 0.2442(3) 0.0525(11) Uani 1 1 d . .
H18A H 0.7940 0.4864 0.2934 0.079 Uiso 1 1 calc R U
H18B H 0.7606 0.5229 0.1857 0.079 Uiso 1 1 calc R U
H18C H 0.6835 0.5422 0.2287 0.079 Uiso 1 1 calc R U
C19 C 0.6913(3) 0.7027(4) 0.3556(3) 0.0448(10) Uani 1 1 d . .
H19A H 0.6300 0.6707 0.3014 0.067 Uiso 1 1 calc R U
H19B H 0.6720 0.7707 0.3700 0.067 Uiso 1 1 calc R U
H19C H 0.7168 0.6578 0.4126 0.067 Uiso 1 1 calc R U
C20 C 0.8419(3) 0.8982(3) 0.4079(3) 0.0452(9) Uani 1 1 d . .
H20A H 0.8863 0.9530 0.4043 0.068 Uiso 1 1 calc R U
H20B H 0.8677 0.8791 0.4756 0.068 Uiso 1 1 calc R U
H20C H 0.7698 0.9235 0.3796 0.068 Uiso 1 1 calc R U
C21 C 1.0137(3) 0.8486(4) 0.3419(3) 0.0447(10) Uani 1 1 d . .
H21A H 1.0020 0.9203 0.3553 0.067 Uiso 1 1 calc R U
H21B H 1.0229 0.8474 0.2848 0.067 Uiso 1 1 calc R U
H21C H 1.0766 0.8209 0.3977 0.067 Uiso 1 1 calc R U
C22 C 0.5959(3) 0.6813(3) 0.0043(2) 0.0297(6) Uani 1 1 d . .
C23 C 0.5122(3) 0.6290(4) -0.0799(3) 0.0463(9) Uani 1 1 d . .
H23A H 0.4538 0.6146 -0.0682 0.069 Uiso 1 1 calc R U
H23B H 0.5386 0.5635 -0.0912 0.069 Uiso 1 1 calc R U
H23C H 0.4881 0.6739 -0.1368 0.069 Uiso 1 1 calc R U
C24 C 0.7950(4) 0.1768(5) 0.3032(3) 0.0688(16) Uani 1 1 d . .
H24A H 0.7986 0.1066 0.2794 0.083 Uiso 1 1 calc R U
H24B H 0.7345 0.1780 0.3147 0.083 Uiso 1 1 calc R U
N1 N 0.65431(18) 0.9086(2) 0.15885(17) 0.0216(5) Uani 1 1 d . .
N2 N 0.6600(2) 0.7224(2) 0.06967(18) 0.0243(5) Uani 1 1 d . .
B1 B 0.5966(4) 0.3422(4) 0.8918(4) 0.0466(11) Uani 1 1 d . .
F1 F 0.4993(2) 0.3853(3) 0.8642(2) 0.0730(9) Uani 1 1 d . .
F2 F 0.6630(3) 0.4208(3) 0.9005(3) 0.0813(10) Uani 1 1 d . .
F3 F 0.6258(4) 0.2895(3) 0.9741(3) 0.1106(15) Uani 1 1 d . .
F4 F 0.5856(3) 0.2743(3) 0.8188(3) 0.0811(10) Uani 1 1 d . .
Ir1 Ir 0.76632(2) 0.79059(2) 0.19674(2) 0.02018(3) Uani 1 1 d . .
Cl1 Cl 0.90977(9) 0.19950(11) 0.41267(7) 0.0567(3) Uani 1 1 d . .
Cl2 Cl 0.77480(9) 0.26778(9) 0.21475(9) 0.0543(3) Uani 1 1 d . .

loop_
_atom_site_aniso_label
_atom_site_aniso_U_11
_atom_site_aniso_U_22
_atom_site_aniso_U_33
_atom_site_aniso_U_23
_atom_site_aniso_U_13
_atom_site_aniso_U_12
C1 0.0191(11) 0.0239(14) 0.0172(11) 0.0028(10) 0.0083(10) -0.0005(10)
C2 0.0230(13) 0.0317(16) 0.0267(13) 0.0048(12) 0.0143(11) 0.0029(12)
C3 0.0277(15) 0.040(2) 0.0323(15) 0.0028(14) 0.0185(13) -0.0040(13)
C4 0.0356(17) 0.0350(18) 0.0324(16) 0.0070(14) 0.0187(14) -0.0065(14)
C5 0.0300(15) 0.0250(15) 0.0283(14) 0.0053(12) 0.0123(12) -0.0020(12)
C6 0.0203(12) 0.0218(14) 0.0188(11) 0.0013(10) 0.0069(10) -0.0006(10)
C7 0.0209(12) 0.0210(13) 0.0170(11) -0.0002(10) 0.0061(10) 0.0009(10)
C8 0.0309(15) 0.0212(14) 0.0271(14) 0.0019(11) 0.0115(12) 0.0049(12)
C9 0.0295(15) 0.0295(17) 0.0322(15) 0.0002(13) 0.0125(13) 0.0127(13)
C10 0.0273(15) 0.0399(19) 0.0324(15) 0.0021(14) 0.0177(13) 0.0091(13)
C11 0.0253(14) 0.0344(17) 0.0284(14) 0.0063(12) 0.0165(12) 0.0056(12)
C12 0.0327(15) 0.0366(18) 0.0241(13) 0.0128(12) 0.0158(12) 0.0179(13)
C13 0.0425(18) 0.0261(16) 0.0298(15) 0.0141(13) 0.0183(14) 0.0107(14)
C14 0.0306(14) 0.0376(18) 0.0238(13) 0.0114(13) 0.0170(12) 0.0089(14)
C15 0.0269(14) 0.0389(19) 0.0191(12) 0.0065(12) 0.0103(11) 0.0107(13)
C16 0.0214(13) 0.0397(18) 0.0193(12) 0.0100(12) 0.0077(10) 0.0078(13)
C17 0.055(2) 0.056(3) 0.0409(19) 0.0194(18) 0.0304(18) 0.036(2)
C18 0.076(3) 0.0274(19) 0.053(2) 0.0114(18) 0.031(2) 0.005(2)
C19 0.0370(18) 0.073(3) 0.0331(17) 0.0187(19) 0.0240(15) 0.0065(19)
C20 0.048(2) 0.049(2) 0.0305(17) -0.0056(16) 0.0134(16) 0.0130(18)
C21 0.0284(16) 0.067(3) 0.0337(17) 0.0083(18) 0.0114(14) -0.0040(17)
C22 0.0315(15) 0.0264(16) 0.0330(16) 0.0016(12) 0.0172(13) 0.0019(12)
C23 0.042(2) 0.046(2) 0.044(2) -0.0128(18) 0.0158(17) -0.0103(18)
C24 0.045(2) 0.096(4) 0.046(2) 0.016(3) 0.007(2) -0.028(3)
N1 0.0211(11) 0.0241(12) 0.0207(10) 0.0017(9) 0.0112(9) 0.0033(9)
N2 0.0276(12) 0.0222(13) 0.0269(12) 0.0046(10) 0.0164(10) 0.0025(10)
B1 0.054(3) 0.039(3) 0.061(3) 0.011(2) 0.039(2) 0.005(2)
F1 0.0518(16) 0.072(2) 0.098(2) -0.0080(18) 0.0382(16) 0.0039(15)
F2 0.076(2) 0.075(2) 0.116(3) -0.026(2) 0.064(2) -0.0322(17)
F3 0.169(4) 0.089(3) 0.089(3) 0.051(2) 0.075(3) 0.052(3)
F4 0.097(2) 0.072(2) 0.109(3) -0.0290(19) 0.078(2) -0.0216(18)
Ir1 0.02141(5) 0.02168(5) 0.02036(5) 0.00585(4) 0.01251(4) 0.00522(4)
Cl1 0.0445(5) 0.0829(9) 0.0368(5) -0.0072(5) 0.0154(4) -0.0115(5)
Cl2 0.0478(6) 0.0455(6) 0.0578(6) 0.0083(5) 0.0167(5) -0.0038(4)

loop_
_atom_type_symbol
_atom_type_description
_atom_type_scat_dispersion_real
_atom_type_scat_dispersion_imag
_atom_type_scat_source
C C 0.0033 0.0016 'International Tables Vol C Tables 4.2.6.8 and 6.1.1.4'
H H 0.0000 0.0000 'International Tables Vol C Tables 4.2.6.8 and 6.1.1.4'
N N 0.0061 0.0033 'International Tables Vol C Tables 4.2.6.8 and 6.1.1.4'
B B 0.0013 0.0007 'International Tables Vol C Tables 4.2.6.8 and 6.1.1.4'
F F 0.0171 0.0103 'International Tables Vol C Tables 4.2.6.8 and 6.1.1.4'
Ir Ir -1.4442 7.9887 'International Tables Vol C Tables 4.2.6.8 and 6.1.1.4'
Cl Cl 0.1484 0.1585 'International Tables Vol C Tables 4.2.6.8 and 6.1.1.4'

loop_
_geom_angle_atom_site_label_1
_geom_angle_atom_site_label_2
_geom_angle_atom_site_label_3
_geom_angle
C2 C1 C6 117.2(3)
C2 C1 Ir1 126.6(2)
C6 C1 Ir1 116.25(19)
C3 C2 C1 121.1(3)
C3 C2 H2 119.4
C1 C2 H2 119.4
C4 C3 C2 120.7(3)
C4 C3 H3 119.6
C2 C3 H3 119.6
C3 C4 C5 120.0(3)
C3 C4 H4 120.0
C5 C4 H4 120.0
C4 C5 C6 119.2(3)
C4 C5 H5 120.4
C6 C5 H5 120.4
C5 C6 C1 121.7(3)
C5 C6 C7 123.4(3)
C1 C6 C7 114.8(2)
N1 C7 C8 120.1(3)
N1 C7 C6 113.6(2)
C8 C7 C6 126.4(3)
C9 C8 C7 119.6(3)
C9 C8 H8 120.2
C7 C8 H8 120.2
C10 C9 C8 119.7(3)
C10 C9 H9 120.2
C8 C9 H9 120.2
C9 C10 C11 118.9(3)
C9 C10 H10 120.6
C11 C10 H10 120.6
N1 C11 C10 121.9(3)
N1 C11 H11 119.1
C10 C11 H11 119.1
C16 C12 C13 107.7(3)
C16 C12 C17 126.3(3)
C13 C12 C17 125.3(4)
C16 C12 Ir1 71.08(17)
C13 C12 Ir1 73.39(17)
C17 C12 Ir1 128.3(2)
C14 C13 C12 108.7(3)
C14 C13 C18 126.1(3)
C12 C13 C18 125.2(3)
C14 C13 Ir1 72.15(18)
C12 C13 Ir1 68.11(17)
C18 C13 Ir1 125.7(2)
C13 C14 C15 107.4(3)
C13 C14 C19 126.2(4)
C15 C14 C19 126.3(3)
C13 C14 Ir1 71.03(17)
C15 C14 Ir1 67.85(16)
C19 C14 Ir1 129.0(2)
C16 C15 C14 109.1(3)
C16 C15 C20 126.3(3)
C14 C15 C20 124.4(3)
C16 C15 Ir1 71.05(16)
C14 C15 Ir1 74.12(17)
C20 C15 Ir1 125.6(2)
C15 C16 C12 106.9(3)
C15 C16 C21 127.3(3)
C12 C16 C21 125.8(3)
C15 C16 Ir1 70.25(16)
C12 C16 Ir1 70.13(17)
C21 C16 Ir1 126.4(2)
C12 C17 H17A 109.5
C12 C17 H17B 109.5
H17A C17 H17B 109.5
C12 C17 H17C 109.5
H17A C17 H17C 109.5
H17B C17 H17C 109.5
C13 C18 H18A 109.5
C13 C18 H18B 109.5
H18A C18 H18B 109.5
C13 C18 H18C 109.5
H18A C18 H18C 109.5
H18B C18 H18C 109.5
C14 C19 H19A 109.5
C14 C19 H19B 109.5
H19A C19 H19B 109.5
C14 C19 H19C 109.5
H19A C19 H19C 109.5
H19B C19 H19C 109.5
C15 C20 H20A 109.5
C15 C20 H20B 109.5
H20A C20 H20B 109.5
C15 C20 H20C 109.5
H20A C20 H20C 109.5
H20B C20 H20C 109.5
C16 C21 H21A 109.5
C16 C21 H21B 109.5
H21A C21 H21B 109.5
C16 C21 H21C 109.5
H21A C21 H21C 109.5
H21B C21 H21C 109.5
N2 C22 C23 179.3(4)
C22 C23 H23A 109.5
C22 C23 H23B 109.5
H23A C23 H23B 109.5
C22 C23 H23C 109.5
H23A C23 H23C 109.5
H23B C23 H23C 109.5
Cl2 C24 Cl1 112.9(3)
Cl2 C24 H24A 109.0
Cl1 C24 H24A 109.0
Cl2 C24 H24B 109.0
Cl1 C24 H24B 109.0
H24A C24 H24B 107.8
C11 N1 C7 119.8(3)
C11 N1 Ir1 122.8(2)
C7 N1 Ir1 117.36(18)
C22 N2 Ir1 172.8(3)
F3 B1 F2 113.9(5)
F3 B1 F1 107.2(4)
F2 B1 F1 108.0(4)
F3 B1 F4 110.1(4)
F2 B1 F4 109.5(4)
F1 B1 F4 107.9(4)
N2 Ir1 C1 88.88(10)
N2 Ir1 N1 85.23(10)
C1 Ir1 N1 77.77(10)
N2 Ir1 C12 108.87(12)
C1 Ir1 C12 108.49(12)
N1 Ir1 C12 164.32(11)
N2 Ir1 C15 152.09(12)
C1 Ir1 C15 119.03(12)
N1 Ir1 C15 99.74(11)
C12 Ir1 C15 64.60(12)
N2 Ir1 C16 146.95(12)
C1 Ir1 C16 95.99(11)
N1 Ir1 C16 127.76(11)
C12 Ir1 C16 38.79(13)
C15 Ir1 C16 38.70(11)
N2 Ir1 C13 94.44(12)
C1 Ir1 C13 145.64(12)
N1 Ir1 C13 136.57(11)
C12 Ir1 C13 38.50(13)
C15 Ir1 C13 63.09(13)
C16 Ir1 C13 63.94(13)
N2 Ir1 C14 114.09(12)
C1 Ir1 C14 156.95(12)
N1 Ir1 C14 104.79(10)
C12 Ir1 C14 63.71(11)
C15 Ir1 C14 38.03(13)
C16 Ir1 C14 63.97(12)
C13 Ir1 C14 36.82(12)

loop_
_geom_bond_atom_site_label_1
_geom_bond_atom_site_label_2
_geom_bond_distance
C1 C2 1.400(4)
C1 C6 1.409(4)
C1 Ir1 2.048(3)
C2 C3 1.389(4)
C2 H2 0.9500
C3 C4 1.380(5)
C3 H3 0.9500
C4 C5 1.389(5)
C4 H4 0.9500
C5 C6 1.399(4)
C5 H5 0.9500
C6 C7 1.469(4)
C7 N1 1.357(4)
C7 C8 1.397(4)
C8 C9 1.380(5)
C8 H8 0.9500
C9 C10 1.378(5)
C9 H9 0.9500
C10 C11 1.380(4)
C10 H10 0.9500
C11 N1 1.348(4)
C11 H11 0.9500
C12 C16 1.442(5)
C12 C13 1.452(5)
C12 C17 1.504(5)
C12 Ir1 2.165(3)
C13 C14 1.417(5)
C13 C18 1.487(6)
C13 Ir1 2.236(3)
C14 C15 1.441(5)
C14 C19 1.501(4)
C14 Ir1 2.251(3)
C15 C16 1.440(4)
C15 C20 1.498(5)
C15 Ir1 2.167(3)
C16 C21 1.492(5)
C16 Ir1 2.178(3)
C17 H17A 0.9800
C17 H17B 0.9800
C17 H17C 0.9800
C18 H18A 0.9800
C18 H18B 0.9800
C18 H18C 0.9800
C19 H19A 0.9800
C19 H19B 0.9800
C19 H19C 0.9800
C20 H20A 0.9800
C20 H20B 0.9800
C20 H20C 0.9800
C21 H21A 0.9800
C21 H21B 0.9800
C21 H21C 0.9800
C22 N2 1.132(4)
C22 C23 1.461(5)
C23 H23A 0.9800
C23 H23B 0.9800
C23 H23C 0.9800
C24 Cl2 1.737(5)
C24 Cl1 1.751(4)
C24 H24A 0.9900
C24 H24B 0.9900
N1 Ir1 2.096(2)
N2 Ir1 2.044(3)
B1 F3 1.342(6)
B1 F2 1.363(6)
B1 F1 1.386(6)
B1 F4 1.395(6)

loop_
_geom_torsion_atom_site_label_1
_geom_torsion_atom_site_label_2
_geom_torsion_atom_site_label_3
_geom_torsion_atom_site_label_4
_geom_torsion
C6 C1 C2 C3 0.9(4)
Ir1 C1 C2 C3 -179.8(2)
C1 C2 C3 C4 -0.1(5)
C2 C3 C4 C5 -0.5(5)
C3 C4 C5 C6 0.4(5)
C4 C5 C6 C1 0.4(5)
C4 C5 C6 C7 -176.6(3)
C2 C1 C6 C5 -1.0(4)
Ir1 C1 C6 C5 179.6(2)
C2 C1 C6 C7 176.2(3)
Ir1 C1 C6 C7 -3.1(3)
C5 C6 C7 N1 176.4(3)
C1 C6 C7 N1 -0.8(3)
C5 C6 C7 C8 -2.4(5)
C1 C6 C7 C8 -179.6(3)
N1 C7 C8 C9 -0.6(4)
C6 C7 C8 C9 178.1(3)
C7 C8 C9 C10 -1.9(5)
C8 C9 C10 C11 1.7(5)
C9 C10 C11 N1 1.0(5)
C16 C12 C13 C14 2.2(3)
C17 C12 C13 C14 173.5(3)
Ir1 C12 C13 C14 -61.0(2)
C16 C12 C13 C18 -177.7(3)
C17 C12 C13 C18 -6.4(5)
Ir1 C12 C13 C18 119.1(3)
C16 C12 C13 Ir1 63.2(2)
C17 C12 C13 Ir1 -125.5(3)
C12 C13 C14 C15 0.2(3)
C18 C13 C14 C15 -179.9(3)
Ir1 C13 C14 C15 -58.3(2)
C12 C13 C14 C19 -176.6(3)
C18 C13 C14 C19 3.3(5)
Ir1 C13 C14 C19 124.9(3)
C12 C13 C14 Ir1 58.5(2)
C18 C13 C14 Ir1 -121.6(3)
C13 C14 C15 C16 -2.6(3)
C19 C14 C15 C16 174.2(3)
Ir1 C14 C15 C16 -62.9(2)
C13 C14 C15 C20 -177.1(3)
C19 C14 C15 C20 -0.3(5)
Ir1 C14 C15 C20 122.6(3)
C13 C14 C15 Ir1 60.3(2)
C19 C14 C15 Ir1 -122.9(3)
C14 C15 C16 C12 4.0(3)
C20 C15 C16 C12 178.3(3)
Ir1 C15 C16 C12 -60.89(19)
C14 C15 C16 C21 -173.9(3)
C20 C15 C16 C21 0.5(5)
Ir1 C15 C16 C21 121.2(3)
C14 C15 C16 Ir1 64.9(2)
C20 C15 C16 Ir1 -120.8(3)
C13 C12 C16 C15 -3.8(3)
C17 C12 C16 C15 -174.9(3)
Ir1 C12 C16 C15 60.97(19)
C13 C12 C16 C21 174.1(3)
C17 C12 C16 C21 3.0(5)
Ir1 C12 C16 C21 -121.1(3)
C13 C12 C16 Ir1 -64.7(2)
C17 C12 C16 Ir1 124.1(3)
C10 C11 N1 C7 -3.5(5)
C10 C11 N1 Ir1 176.5(2)
C8 C7 N1 C11 3.3(4)
C6 C7 N1 C11 -175.6(3)
C8 C7 N1 Ir1 -176.8(2)
C6 C7 N1 Ir1 4.4(3)
